data_2221915
loop_
_publ_author_name
'Cai, Hong-ling'

_publ_section_title
Poly[(\m~2~-azido-\k^2^<i>N</i>^1^:<i>N</i>^1^)[\m~2~-5-(8-quinolyloxymethyl)tetrazolato-\k^4^<i>N</i>^1^,<i>O</i>,<i>N</i>^5^:<i>N</i>^4^]zinc(II)]
_journal_coeditor_code BI2367
_journal_issue 6
_journal_name_full 'Acta Crystallographica Section E'
_journal_page_first m632
_journal_paper_doi 10.1107/S1600536809016924
_journal_volume 65
_journal_year 2009
_chemical_formula_iupac '[Zn (C11 H8 N5 O) (N3)]'
_chemical_formula_moiety 'C11 H8 N8 O Zn'
_chemical_formula_sum 'C11 H8 N8 O Zn'
_chemical_formula_weight 333.64
_chemical_name_systematic
;Poly[(\m~2~-azido-\k^2^N^1^:N^1^)[\m~2~-5-(8-quinolyloxymethyl)tetrazolato-
\k^4^N^1^,O,N^5^:N^4^]zinc(II)]
;
_space_group_IT_number 14
_symmetry_cell_setting monoclinic
_symmetry_space_group_name_Hall '-P 2ybc'
_symmetry_space_group_name_H-M 'P 1 21/c 1'
_atom_sites_solution_hydrogens geom
_atom_sites_solution_primary direct
_atom_sites_solution_secondary difmap
_audit_creation_method SHELXL-97
_cell_angle_alpha 90.00
_cell_angle_beta 90.31(2)
_cell_angle_gamma 90.00
_cell_formula_units_Z 4
_cell_length_a 10.352(8)
_cell_length_b 14.108(9)
_cell_length_c 8.626(8)
_cell_measurement_reflns_used 3428
_cell_measurement_temperature 294(2)
_cell_measurement_theta_max 27.2642
_cell_measurement_theta_min 1.9672
_cell_volume 1259.8(17)
_computing_cell_refinement 'CrystalClear (Rigaku, 2005)'
_computing_data_collection 'CrystalClear (Rigaku, 2005)'
_computing_data_reduction 'CrystalClear (Rigaku, 2005)'
_computing_molecular_graphics 'SHELXTL (Sheldrick, 2008)'
_computing_publication_material 'SHELXTL (Sheldrick, 2008)'
_computing_structure_refinement 'SHELXL97 (Sheldrick, 2008)'
_computing_structure_solution 'SHELXS97 (Sheldrick, 2008)'
_diffrn_ambient_temperature 295(2)
_diffrn_measured_fraction_theta_full 0.996
_diffrn_measured_fraction_theta_max 0.996
_diffrn_measurement_device_type 'Rigaku SCXmini CCD'
_diffrn_measurement_method '\w scans'
_diffrn_radiation_monochromator graphite
_diffrn_radiation_source 'fine-focus sealed tube'
_diffrn_radiation_type MoK\a
_diffrn_radiation_wavelength 0.71073
_diffrn_reflns_av_R_equivalents 0.0592
_diffrn_reflns_av_sigmaI/netI 0.0865
_diffrn_reflns_limit_h_max 13
_diffrn_reflns_limit_h_min -13
_diffrn_reflns_limit_k_max 18
_diffrn_reflns_limit_k_min -18
_diffrn_reflns_limit_l_max 11
_diffrn_reflns_limit_l_min -11
_diffrn_reflns_number 11540
_diffrn_reflns_theta_full 27.26
_diffrn_reflns_theta_max 27.26
_diffrn_reflns_theta_min 1.97
_diffrn_standards_number 0
_exptl_absorpt_coefficient_mu 1.962
_exptl_absorpt_correction_T_max 0.821
_exptl_absorpt_correction_T_min 0.714
_exptl_absorpt_correction_type multi-scan
_exptl_absorpt_process_details 'CrystalClear (Rigaku, 2005)'
_exptl_crystal_colour 'pale yellow'
_exptl_crystal_density_diffrn 1.759
_exptl_crystal_density_method 'not measured'
_exptl_crystal_description block
_exptl_crystal_F_000 672
_exptl_crystal_size_max 0.18
_exptl_crystal_size_mid 0.12
_exptl_crystal_size_min 0.10
_refine_diff_density_max 0.630
_refine_diff_density_min -0.711
_refine_ls_extinction_method none
_refine_ls_goodness_of_fit_ref 1.190
_refine_ls_hydrogen_treatment constr
_refine_ls_matrix_type full
_refine_ls_number_parameters 190
_refine_ls_number_reflns 2714
_refine_ls_number_restraints 0
_refine_ls_restrained_S_all 1.190
_refine_ls_R_factor_all 0.0661
_refine_ls_R_factor_gt 0.0466
_refine_ls_shift/su_max 0.000
_refine_ls_shift/su_mean 0.000
_refine_ls_structure_factor_coef Fsqd
_refine_ls_weighting_details 'calc w=1/[\s^2^(Fo^2^)+(0.0764P)^2^] where P=(Fo^2^+2Fc^2^)/3'
_refine_ls_weighting_scheme calc
_refine_ls_wR_factor_gt 0.1257
_refine_ls_wR_factor_ref 0.1827
_reflns_number_gt 2261
_reflns_number_total 2714
_reflns_threshold_expression I>2\s(I)
_cod_data_source_file bi2367.cif
_cod_data_source_block I
_cod_original_sg_symbol_H-M 'P 21/c'
_cod_database_code 2221915
_cod_database_fobs_code 2221915

loop_
_symmetry_equiv_pos_as_xyz
'x, y, z'
'-x, y+1/2, -z+1/2'
'-x, -y, -z'
'x, -y-1/2, z-1/2'

loop_
_atom_site_type_symbol
_atom_site_label
_atom_site_fract_x
_atom_site_fract_y
_atom_site_fract_z
_atom_site_U_iso_or_equiv
_atom_site_adp_type
_atom_site_calc_flag
_atom_site_refinement_flags
_atom_site_occupancy
_atom_site_disorder_assembly
_atom_site_disorder_group
Zn Zn1 0.95242(4) 0.90443(3) 0.09995(5) 0.0298(2) Uani d . 1 . .
N N5 0.7775(3) 0.9622(3) 0.1958(4) 0.0347(8) Uani d . 1 . .
N N1 1.0142(3) 0.7920(3) -0.0386(4) 0.0374(8) Uani d . 1 . .
O O1 0.7733(3) 0.8144(2) 0.0151(4) 0.0420(8) Uani d . 1 . .
C C9 0.6528(4) 0.8458(3) 0.0556(5) 0.0343(9) Uani d . 1 . .
C C8 0.5420(4) 0.9627(4) 0.2162(6) 0.0447(11) Uani d . 1 . .
C C7 0.7806(5) 1.0369(3) 0.2914(5) 0.0433(11) Uani d . 1 . .
H H7A 0.8605 1.0629 0.3173 0.052 Uiso calc R 1 . .
C C6 0.6587(4) 0.9259(3) 0.1565(5) 0.0326(9) Uani d . 1 . .
C C5 0.4240(5) 0.9206(4) 0.1716(8) 0.0595(15) Uani d . 1 . .
H H5A 0.3469 0.9447 0.2100 0.071 Uiso calc R 1 . .
C C4 0.5380(4) 0.8062(3) 0.0114(6) 0.0471(11) Uani d . 1 . .
H H4A 0.5366 0.7553 -0.0571 0.056 Uiso calc R 1 . .
C C3 0.4212(5) 0.8432(4) 0.0705(8) 0.0621(15) Uani d . 1 . .
H H3A 0.3427 0.8161 0.0421 0.075 Uiso calc R 1 . .
C C2 0.5503(5) 1.0407(4) 0.3162(6) 0.0551(14) Uani d . 1 . .
H H2A 0.4755 1.0674 0.3566 0.066 Uiso calc R 1 . .
C C11 0.7891(4) 0.7426(3) -0.0998(5) 0.0340(9) Uani d . 1 . .
H H11A 0.7493 0.7611 -0.1973 0.041 Uiso calc R 1 . .
H H11B 0.7521 0.6829 -0.0661 0.041 Uiso calc R 1 . .
N N2 1.1345(4) 0.7624(3) -0.0749(5) 0.0488(10) Uani d . 1 . .
C C10 0.9352(4) 0.7353(3) -0.1149(5) 0.0319(8) Uani d . 1 . .
N N6 1.0849(3) 1.0102(3) 0.1218(4) 0.0351(8) Uani d . 1 . .
N N3 1.1247(4) 0.6921(3) -0.1722(5) 0.0504(11) Uani d . 1 . .
C C1 0.6690(6) 1.0780(4) 0.3545(7) 0.0538(13) Uani d . 1 . .
H H1A 0.6753 1.1296 0.4212 0.065 Uiso calc R 1 . .
N N7 1.1303(4) 1.0413(3) 0.2394(4) 0.0382(8) Uani d . 1 . .
N N8 1.1778(6) 1.0723(4) 0.3487(6) 0.0664(14) Uani d . 1 . .
N N4 0.9978(3) 0.6719(3) -0.1977(4) 0.0371(8) Uani d . 1 . .

loop_
_atom_site_aniso_label
_atom_site_aniso_U_11
_atom_site_aniso_U_22
_atom_site_aniso_U_33
_atom_site_aniso_U_12
_atom_site_aniso_U_13
_atom_site_aniso_U_23
Zn1 0.0276(3) 0.0278(3) 0.0339(3) -0.00349(16) 0.0000(2) -0.00067(16)
N5 0.0353(18) 0.0345(18) 0.0345(18) 0.0002(15) 0.0042(15) 0.0007(15)
N1 0.0323(18) 0.039(2) 0.041(2) 0.0005(15) -0.0040(16) -0.0074(16)
O1 0.0300(15) 0.0434(17) 0.0526(19) -0.0026(13) 0.0022(14) -0.0189(14)
C9 0.029(2) 0.034(2) 0.040(2) -0.0011(16) 0.0015(17) 0.0019(17)
C8 0.032(2) 0.049(3) 0.053(3) 0.011(2) 0.005(2) 0.006(2)
C7 0.046(3) 0.041(2) 0.044(2) -0.004(2) 0.003(2) -0.011(2)
C6 0.028(2) 0.036(2) 0.034(2) -0.0015(17) 0.0012(17) 0.0041(17)
C5 0.030(3) 0.057(3) 0.092(5) 0.008(2) 0.007(3) 0.003(3)
C4 0.036(2) 0.044(3) 0.061(3) -0.006(2) -0.005(2) 0.004(2)
C3 0.030(2) 0.069(4) 0.087(4) -0.005(2) -0.005(3) -0.001(3)
C2 0.044(3) 0.061(3) 0.061(3) 0.016(2) 0.015(2) -0.012(3)
C11 0.038(2) 0.031(2) 0.033(2) -0.0013(17) 0.0002(17) -0.0049(16)
N2 0.037(2) 0.050(2) 0.059(3) 0.0069(18) -0.0083(19) -0.011(2)
C10 0.039(2) 0.0271(19) 0.0290(18) -0.0014(16) -0.0001(16) -0.0019(15)
N6 0.0348(18) 0.0364(19) 0.0341(18) -0.0118(15) -0.0039(15) 0.0024(14)
N3 0.036(2) 0.054(3) 0.061(3) 0.0023(18) -0.0036(19) -0.019(2)
C1 0.055(3) 0.049(3) 0.057(3) 0.002(2) 0.012(3) -0.017(3)
N7 0.041(2) 0.0360(19) 0.0371(19) -0.0044(16) -0.0013(16) -0.0009(15)
N8 0.089(4) 0.062(3) 0.048(3) -0.012(3) -0.018(3) -0.013(2)
N4 0.0325(18) 0.0384(19) 0.0403(19) 0.0055(15) -0.0001(15) -0.0099(16)

loop_
_atom_type_symbol
_atom_type_description
_atom_type_scat_dispersion_real
_atom_type_scat_dispersion_imag
_atom_type_scat_source
C C 0.0033 0.0016 'International Tables Vol C Tables 4.2.6.8 and 6.1.1.4'
H H 0.0000 0.0000 'International Tables Vol C Tables 4.2.6.8 and 6.1.1.4'
N N 0.0061 0.0033 'International Tables Vol C Tables 4.2.6.8 and 6.1.1.4'
O O 0.0106 0.0060 'International Tables Vol C Tables 4.2.6.8 and 6.1.1.4'
Zn Zn 0.2839 1.4301 'International Tables Vol C Tables 4.2.6.8 and 6.1.1.4'

loop_
_geom_angle_atom_site_label_1
_geom_angle_atom_site_label_2
_geom_angle_atom_site_label_3
_geom_angle_site_symmetry_1
_geom_angle_site_symmetry_3
_geom_angle
_geom_angle_publ_flag
N6 Zn1 N1 . . 113.67(17) ?
N6 Zn1 N4 . 4_576 98.71(15) ?
N1 Zn1 N4 . 4_576 91.07(17) ?
N6 Zn1 N5 . . 104.72(17) ?
N1 Zn1 N5 . . 140.15(14) ?
N4 Zn1 N5 4_576 . 93.41(15) ?
N6 Zn1 N6 . 3_775 78.59(15) ?
N1 Zn1 N6 . 3_775 88.40(17) ?
N4 Zn1 N6 4_576 3_775 176.76(13) ?
N5 Zn1 N6 . 3_775 89.04(15) ?
N6 Zn1 O1 . . 162.00(14) ?
N1 Zn1 O1 . . 69.91(14) ?
N4 Zn1 O1 4_576 . 98.84(14) ?
N5 Zn1 O1 . . 70.27(15) ?
N6 Zn1 O1 3_775 . 83.98(13) ?
C7 N5 C6 . . 117.7(4) ?
C7 N5 Zn1 . . 121.1(3) ?
C6 N5 Zn1 . . 121.1(3) ?
C10 N1 N2 . . 105.5(4) ?
C10 N1 Zn1 . . 123.8(3) ?
N2 N1 Zn1 . . 130.7(3) ?
C9 O1 C11 . . 120.9(3) ?
C9 O1 Zn1 . . 117.5(3) ?
C11 O1 Zn1 . . 120.3(2) ?
C4 C9 O1 . . 126.0(4) ?
C4 C9 C6 . . 121.9(4) ?
O1 C9 C6 . . 112.0(4) ?
C2 C8 C5 . . 123.3(5) ?
C2 C8 C6 . . 117.6(5) ?
C5 C8 C6 . . 119.1(5) ?
N5 C7 C1 . . 123.1(5) ?
N5 C7 H7A . . 118.4 ?
C1 C7 H7A . . 118.4 ?
N5 C6 C8 . . 122.5(4) ?
N5 C6 C9 . . 118.8(4) ?
C8 C6 C9 . . 118.6(4) ?
C3 C5 C8 . . 120.9(5) ?
C3 C5 H5A . . 119.5 ?
C8 C5 H5A . . 119.5 ?
C9 C4 C3 . . 119.5(5) ?
C9 C4 H4A . . 120.2 ?
C3 C4 H4A . . 120.2 ?
C5 C3 C4 . . 119.9(5) ?
C5 C3 H3A . . 120.1 ?
C4 C3 H3A . . 120.1 ?
C1 C2 C8 . . 120.0(5) ?
C1 C2 H2A . . 120.0 ?
C8 C2 H2A . . 120.0 ?
O1 C11 C10 . . 103.0(3) ?
O1 C11 H11A . . 111.2 ?
C10 C11 H11A . . 111.2 ?
O1 C11 H11B . . 111.2 ?
C10 C11 H11B . . 111.2 ?
H11A C11 H11B . . 109.1 ?
N3 N2 N1 . . 108.4(4) ?
N4 C10 N1 . . 112.2(4) ?
N4 C10 C11 . . 125.7(4) ?
N1 C10 C11 . . 122.1(4) ?
N7 N6 Zn1 . . 127.4(3) ?
N7 N6 Zn1 . 3_775 125.3(3) ?
Zn1 N6 Zn1 . 3_775 101.41(15) ?
N2 N3 N4 . . 109.7(4) ?
C2 C1 C7 . . 119.0(5) ?
C2 C1 H1A . . 120.5 ?
C7 C1 H1A . . 120.5 ?
N8 N7 N6 . . 177.4(5) ?
C10 N4 N3 . . 104.3(4) ?
C10 N4 Zn1 . 4_575 133.6(3) ?
N3 N4 Zn1 . 4_575 117.0(3) ?

loop_
_geom_bond_atom_site_label_1
_geom_bond_atom_site_label_2
_geom_bond_site_symmetry_2
_geom_bond_distance
_geom_bond_publ_flag
Zn1 N6 . 2.035(4) ?
Zn1 N1 . 2.088(4) ?
Zn1 N4 4_576 2.102(4) ?
Zn1 N5 . 2.155(4) ?
Zn1 N6 3_775 2.291(4) ?
Zn1 O1 . 2.360(4) ?
N5 C7 . 1.338(6) ?
N5 C6 . 1.373(6) ?
N1 C10 . 1.318(5) ?
N1 N2 . 1.352(5) ?
O1 C9 . 1.371(5) ?
O1 C11 . 1.428(5) ?
C9 C4 . 1.366(6) ?
C9 C6 . 1.426(6) ?
C8 C2 . 1.401(7) ?
C8 C5 . 1.410(8) ?
C8 C6 . 1.415(6) ?
C7 C1 . 1.405(7) ?
C7 H7A . 0.930 ?
C5 C3 . 1.398(9) ?
C5 H5A . 0.930 ?
C4 C3 . 1.415(7) ?
C4 H4A . 0.930 ?
C3 H3A . 0.930 ?
C2 C1 . 1.376(8) ?
C2 H2A . 0.930 ?
C11 C10 . 1.522(6) ?
C11 H11A . 0.970 ?
C11 H11B . 0.970 ?
N2 N3 . 1.302(6) ?
C10 N4 . 1.318(5) ?
N6 N7 . 1.199(5) ?
N6 Zn1 3_775 2.291(4) ?
N3 N4 . 1.361(6) ?
C1 H1A . 0.930 ?
N7 N8 . 1.147(6) ?
N4 Zn1 4_575 2.102(4) ?

loop_
_geom_hbond_atom_site_label_D
_geom_hbond_atom_site_label_H
_geom_hbond_atom_site_label_A
_geom_hbond_site_symmetry_A
_geom_hbond_distance_DH
_geom_hbond_distance_HA
_geom_hbond_distance_DA
_geom_hbond_angle_DHA
C3 H3A N2 1_455 0.93 2.49 3.411(8) 169.8
C11 H11B N8 2_745 0.97 2.54 3.252(7) 129.9

loop_
_geom_torsion_atom_site_label_1
_geom_torsion_atom_site_label_2
_geom_torsion_atom_site_label_3
_geom_torsion_atom_site_label_4
_geom_torsion_site_symmetry_1
_geom_torsion_site_symmetry_2
_geom_torsion_site_symmetry_3
_geom_torsion_site_symmetry_4
_geom_torsion
_geom_torsion_publ_flag
N6 Zn1 N5 C7 . . . . -19.6(4) ?
N1 Zn1 N5 C7 . . . . 176.1(3) ?
N4 Zn1 N5 C7 4_576 . . . 80.3(4) ?
N6 Zn1 N5 C7 3_775 . . . -97.6(4) ?
O1 Zn1 N5 C7 . . . . 178.5(4) ?
N6 Zn1 N5 C6 . . . . 158.0(3) ?
N1 Zn1 N5 C6 . . . . -6.3(4) ?
N4 Zn1 N5 C6 4_576 . . . -102.1(3) ?
N6 Zn1 N5 C6 3_775 . . . 80.0(3) ?
O1 Zn1 N5 C6 . . . . -3.9(3) ?
N6 Zn1 N1 C10 . . . . -154.1(3) ?
N4 Zn1 N1 C10 4_576 . . . 106.0(4) ?
N5 Zn1 N1 C10 . . . . 9.3(5) ?
N6 Zn1 N1 C10 3_775 . . . -77.3(4) ?
O1 Zn1 N1 C10 . . . . 6.9(3) ?
N6 Zn1 N1 N2 . . . . 23.8(5) ?
N4 Zn1 N1 N2 4_576 . . . -76.2(4) ?
N5 Zn1 N1 N2 . . . . -172.8(3) ?
N6 Zn1 N1 N2 3_775 . . . 100.6(4) ?
O1 Zn1 N1 N2 . . . . -175.2(4) ?
N6 Zn1 O1 C9 . . . . -71.8(5) ?
N1 Zn1 O1 C9 . . . . -176.7(3) ?
N4 Zn1 O1 C9 4_576 . . . 95.4(3) ?
N5 Zn1 O1 C9 . . . . 4.9(3) ?
N6 Zn1 O1 C9 3_775 . . . -86.2(3) ?
N6 Zn1 O1 C11 . . . . 95.5(5) ?
N1 Zn1 O1 C11 . . . . -9.5(3) ?
N4 Zn1 O1 C11 4_576 . . . -97.4(3) ?
N5 Zn1 O1 C11 . . . . 172.1(3) ?
N6 Zn1 O1 C11 3_775 . . . 81.0(3) ?
C11 O1 C9 C4 . . . . 9.5(7) ?
Zn1 O1 C9 C4 . . . . 176.6(4) ?
C11 O1 C9 C6 . . . . -172.2(4) ?
Zn1 O1 C9 C6 . . . . -5.1(5) ?
C6 N5 C7 C1 . . . . 1.2(7) ?
Zn1 N5 C7 C1 . . . . 178.9(4) ?
C7 N5 C6 C8 . . . . -1.8(6) ?
Zn1 N5 C6 C8 . . . . -179.4(3) ?
C7 N5 C6 C9 . . . . -179.6(4) ?
Zn1 N5 C6 C9 . . . . 2.8(5) ?
C2 C8 C6 N5 . . . . 1.6(7) ?
C5 C8 C6 N5 . . . . -179.2(5) ?
C2 C8 C6 C9 . . . . 179.4(4) ?
C5 C8 C6 C9 . . . . -1.4(7) ?
C4 C9 C6 N5 . . . . -179.8(4) ?
O1 C9 C6 N5 . . . . 1.8(6) ?
C4 C9 C6 C8 . . . . 2.3(7) ?
O1 C9 C6 C8 . . . . -176.1(4) ?
C2 C8 C5 C3 . . . . 179.5(5) ?
C6 C8 C5 C3 . . . . 0.4(9) ?
O1 C9 C4 C3 . . . . 176.1(5) ?
C6 C9 C4 C3 . . . . -2.0(7) ?
C8 C5 C3 C4 . . . . -0.1(10) ?
C9 C4 C3 C5 . . . . 0.9(9) ?
C5 C8 C2 C1 . . . . -180.0(6) ?
C6 C8 C2 C1 . . . . -0.8(8) ?
C9 O1 C11 C10 . . . . 176.3(4) ?
Zn1 O1 C11 C10 . . . . 9.5(4) ?
C10 N1 N2 N3 . . . . 1.5(5) ?
Zn1 N1 N2 N3 . . . . -176.6(3) ?
N2 N1 C10 N4 . . . . -0.3(5) ?
Zn1 N1 C10 N4 . . . . 178.0(3) ?
N2 N1 C10 C11 . . . . 177.4(4) ?
Zn1 N1 C10 C11 . . . . -4.3(6) ?
O1 C11 C10 N4 . . . . 173.4(4) ?
O1 C11 C10 N1 . . . . -3.9(5) ?
N1 Zn1 N6 N7 . . . . -123.2(4) ?
N4 Zn1 N6 N7 4_576 . . . -28.2(4) ?
N5 Zn1 N6 N7 . . . . 67.7(4) ?
N6 Zn1 N6 N7 3_775 . . . 153.7(5) ?
O1 Zn1 N6 N7 . . . . 139.0(4) ?
N1 Zn1 N6 Zn1 . . . 3_775 83.13(19) ?
N4 Zn1 N6 Zn1 4_576 . . 3_775 178.17(15) ?
N5 Zn1 N6 Zn1 . . . 3_775 -85.94(17) ?
N6 Zn1 N6 Zn1 3_775 . . 3_775 0.0 ?
O1 Zn1 N6 Zn1 . . . 3_775 -14.7(5) ?
N1 N2 N3 N4 . . . . -2.1(6) ?
C8 C2 C1 C7 . . . . 0.3(9) ?
N5 C7 C1 C2 . . . . -0.5(9) ?
N1 C10 N4 N3 . . . . -1.0(5) ?
C11 C10 N4 N3 . . . . -178.5(4) ?
N1 C10 N4 Zn1 . . . 4_575 -153.6(3) ?
C11 C10 N4 Zn1 . . . 4_575 28.8(7) ?
N2 N3 N4 C10 . . . . 1.9(5) ?
N2 N3 N4 Zn1 . . . 4_575 160.0(3) ?
